data_1545945
loop_
_publ_author_name
'Tominaga, Masahide'
'Takahashi, Eri'
'Ukai, Hiroyuki'
'Ohara, Kazuaki'
'Itoh, Tsutomu'
'Yamaguchi, Kentaro'

_publ_section_title
;
 Solvent-Dependent Self-Assembly and Crystal Structures of a Salen-Based
 Macrocycle.
;
_journal_issue 7
_journal_name_full 'Organic letters'
_journal_page_first 1508
_journal_page_last 1511
_journal_paper_doi 10.1021/acs.orglett.7b00264
_journal_volume 19
_journal_year 2017
_chemical_formula_sum 'C60 H56 N4 O4'
_chemical_formula_weight 897.08
_space_group_crystal_system monoclinic
_space_group_IT_number 14
_space_group_name_Hall '-P 2ybc'
_space_group_name_H-M_alt 'P 1 21/c 1'
_symmetry_space_group_name_Hall '-P 2ybc'
_symmetry_space_group_name_H-M 'P 1 21/c 1'
_atom_sites_solution_hydrogens mixed
_audit_creation_method SHELXL-2014/7
_cell_angle_alpha 90
_cell_angle_beta 108.101(2)
_cell_angle_gamma 90
_cell_formula_units_Z 2
_cell_length_a 16.5759(6)
_cell_length_b 13.1086(5)
_cell_length_c 12.2124(5)
_cell_measurement_reflns_used 9948
_cell_measurement_temperature 100(2)
_cell_measurement_theta_max 71.3720
_cell_measurement_theta_min 2.8046
_cell_volume 2522.27(17)
_computing_cell_refinement 'SAINT V8.34A (Bruker AXS Inc., 2013)'
_computing_data_collection 'Bruker Instrument Service v4.2.3'
_computing_data_reduction 'SAINT V8.34A (Bruker AXS Inc., 2013)'
_computing_molecular_graphics XP
_computing_structure_refinement 'SHELXL-2014/7 (Sheldrick, 2014)'
_computing_structure_solution 'SHELXS-2014/7 (Sheldrick, 2014)'
_diffrn_ambient_temperature 100(2)
_diffrn_detector_area_resol_mean 10.4167
_diffrn_measured_fraction_theta_full 0.992
_diffrn_measured_fraction_theta_max 0.971
_diffrn_measurement_device_type 'D8 Venture Ultra'
_diffrn_measurement_method '\f and \w, two \theta position'
_diffrn_radiation_type CuK\a
_diffrn_radiation_wavelength 1.54178
_diffrn_reflns_av_R_equivalents 0.0363
_diffrn_reflns_av_unetI/netI 0.0216
_diffrn_reflns_Laue_measured_fraction_full 0.992
_diffrn_reflns_Laue_measured_fraction_max 0.971
_diffrn_reflns_limit_h_max 20
_diffrn_reflns_limit_h_min -20
_diffrn_reflns_limit_k_max 15
_diffrn_reflns_limit_k_min -16
_diffrn_reflns_limit_l_max 15
_diffrn_reflns_limit_l_min -14
_diffrn_reflns_number 23606
_diffrn_reflns_point_group_measured_fraction_full 0.992
_diffrn_reflns_point_group_measured_fraction_max 0.971
_diffrn_reflns_theta_full 67.679
_diffrn_reflns_theta_max 71.852
_diffrn_reflns_theta_min 4.387
_diffrn_source 'rotation anode'
_exptl_absorpt_coefficient_mu 0.582
_exptl_absorpt_correction_T_max 0.95
_exptl_absorpt_correction_T_min 0.85
_exptl_absorpt_correction_type multi-scan
_exptl_absorpt_process_details 'SADABS V2014/4 (Bruker AXS Inc.)'
_exptl_crystal_colour 'pale yellow'
_exptl_crystal_density_diffrn 1.181
_exptl_crystal_density_method 'not measured'
_exptl_crystal_description plate
_exptl_crystal_F_000 952
_exptl_crystal_size_max 0.270
_exptl_crystal_size_mid 0.190
_exptl_crystal_size_min 0.080
_refine_diff_density_max 0.264
_refine_diff_density_min -0.162
_refine_diff_density_rms 0.039
_refine_ls_extinction_method none
_refine_ls_goodness_of_fit_ref 0.847
_refine_ls_hydrogen_treatment mixed
_refine_ls_matrix_type full
_refine_ls_number_parameters 315
_refine_ls_number_reflns 4808
_refine_ls_number_restraints 0
_refine_ls_restrained_S_all 0.847
_refine_ls_R_factor_all 0.0496
_refine_ls_R_factor_gt 0.0425
_refine_ls_shift/su_max 0.000
_refine_ls_shift/su_mean 0.000
_refine_ls_structure_factor_coef Fsqd
_refine_ls_weighting_details 'w=1/[\s^2^(Fo^2^)+(0.0740P)^2^+1.4946P] where P=(Fo^2^+2Fc^2^)/3'
_refine_ls_weighting_scheme calc
_refine_ls_wR_factor_gt 0.1126
_refine_ls_wR_factor_ref 0.1200
_reflns_Friedel_coverage 0.000
_reflns_number_gt 4172
_reflns_number_total 4808
_reflns_threshold_expression 'I > 2\s(I)'
_cod_data_source_file ol7b00264_si_002.cif
_cod_data_source_block p21c_sq
_cod_database_code 1545945
_shelx_shelxl_version_number 2014/7
_shelx_space_group_comment
;
The symmetry employed for this shelxl refinement is uniquely defined
by the following loop, which should always be used as a source of
symmetry information in preference to the above space-group names.
They are only intended as comments.
;
_shelx_estimated_absorpt_t_min 0.859
_shelx_estimated_absorpt_t_max 0.955

loop_
_space_group_symop_operation_xyz
'x, y, z'
'-x, y+1/2, -z+1/2'
'-x, -y, -z'
'x, -y-1/2, z-1/2'

loop_
_atom_site_label
_atom_site_type_symbol
_atom_site_fract_x
_atom_site_fract_y
_atom_site_fract_z
_atom_site_U_iso_or_equiv
_atom_site_adp_type
_atom_site_occupancy
_atom_site_site_symmetry_order
_atom_site_calc_flag
_atom_site_refinement_flags_posn
_atom_site_refinement_flags_adp
C1A C 0.30958(9) -0.15760(11) -0.52329(12) 0.0300(3) Uani 1 1 d . .
C2A C 0.25822(9) -0.16865(11) -0.61676(12) 0.0311(3) Uani 1 1 d . .
C3A C 0.20311(9) -0.18551(12) -0.73217(12) 0.0308(3) Uani 1 1 d . .
C4A C 0.17532(9) -0.28360(12) -0.76812(12) 0.0320(3) Uani 1 1 d . .
H4AA H 0.1891 -0.3385 -0.7148 0.038 Uiso 1 1 calc R U
C5A C 0.12718(9) -0.30166(13) -0.88233(13) 0.0344(3) Uani 1 1 d . .
C6A C 0.10534(9) -0.21995(14) -0.96094(12) 0.0369(4) Uani 1 1 d . .
C7A C 0.13236(10) -0.12257(14) -0.92224(13) 0.0401(4) Uani 1 1 d . .
H7AA H 0.1171 -0.0670 -0.9746 0.048 Uiso 1 1 calc R U
C8A C 0.18087(10) -0.10406(13) -0.80948(13) 0.0379(4) Uani 1 1 d . .
H8AA H 0.1989 -0.0367 -0.7849 0.046 Uiso 1 1 calc R U
O9A O 0.10326(7) -0.39792(9) -0.91530(10) 0.0458(3) Uani 1 1 d . .
C10A C 0.05555(10) -0.23750(16) -1.08133(13) 0.0432(4) Uani 1 1 d . .
H10A H 0.0401 -0.1808 -1.1320 0.052 Uiso 1 1 calc R U
N11A N 0.03246(8) -0.32621(14) -1.11994(11) 0.0467(4) Uani 1 1 d . .
C12A C -0.01839(10) -0.33751(18) -1.24060(14) 0.0528(5) Uani 1 1 d . .
H12A H 0.0119 -0.3814 -1.2810 0.063 Uiso 1 1 calc R U
H12B H -0.0274 -0.2699 -1.2786 0.063 Uiso 1 1 calc R U
C1B C 0.38190(8) 0.01883(10) -0.15149(11) 0.0269(3) Uani 1 1 d . .
C2B C 0.35073(8) 0.07861(11) -0.10209(12) 0.0279(3) Uani 1 1 d . .
C3B C 0.31025(8) 0.14786(10) -0.04456(11) 0.0262(3) Uani 1 1 d . .
C4B C 0.27456(9) 0.11055(11) 0.03685(12) 0.0292(3) Uani 1 1 d . .
H4BA H 0.2785 0.0399 0.0552 0.035 Uiso 1 1 calc R U
C5B C 0.23321(9) 0.17589(11) 0.09137(12) 0.0297(3) Uani 1 1 d . .
C6B C 0.22670(8) 0.28055(11) 0.06422(12) 0.0286(3) Uani 1 1 d . .
C7B C 0.26268(9) 0.31640(11) -0.01789(12) 0.0307(3) Uani 1 1 d . .
H7BA H 0.2582 0.3868 -0.0373 0.037 Uiso 1 1 calc R U
C8B C 0.30442(9) 0.25209(11) -0.07125(12) 0.0296(3) Uani 1 1 d . .
H8BA H 0.3292 0.2783 -0.1259 0.036 Uiso 1 1 calc R U
O9B O 0.19990(8) 0.13708(9) 0.16997(10) 0.0428(3) Uani 1 1 d . .
C10B C 0.18194(8) 0.34934(12) 0.11937(12) 0.0316(3) Uani 1 1 d . .
H10B H 0.1765 0.4195 0.0987 0.038 Uiso 1 1 calc R U
N11B N 0.15000(7) 0.31621(11) 0.19517(10) 0.0349(3) Uani 1 1 d . .
C12B C 0.10381(9) 0.38536(15) 0.24775(13) 0.0435(4) Uani 1 1 d . .
H12C H 0.0948 0.4516 0.2068 0.052 Uiso 1 1 calc R U
H12D H 0.1370 0.3977 0.3293 0.052 Uiso 1 1 calc R U
C1C C 0.41255(8) -0.05782(10) -0.21679(11) 0.0247(3) Uani 1 1 d . .
C2C C 0.34654(8) -0.06672(10) -0.33768(11) 0.0256(3) Uani 1 1 d . .
H2CA H 0.2905 -0.0847 -0.3301 0.031 Uiso 1 1 calc R U
H2CB H 0.3411 -0.0002 -0.3777 0.031 Uiso 1 1 calc R U
C8C C 0.38226(8) -0.25220(10) -0.34617(11) 0.0266(3) Uani 1 1 d . .
H8CA H 0.3268 -0.2722 -0.3381 0.032 Uiso 1 1 calc R U
H8CB H 0.3998 -0.3055 -0.3916 0.032 Uiso 1 1 calc R U
C3C C 0.42126(9) -0.16202(10) -0.15554(11) 0.0273(3) Uani 1 1 d . .
H3CA H 0.4640 -0.1572 -0.0783 0.033 Uiso 1 1 calc R U
H3CB H 0.3663 -0.1814 -0.1455 0.033 Uiso 1 1 calc R U
C5C C 0.37369(8) -0.14898(10) -0.40915(11) 0.0254(3) Uani 1 1 d . .
C9C C 0.46085(9) -0.11848(11) -0.42096(12) 0.0294(3) Uani 1 1 d . .
H9CA H 0.4793 -0.1702 -0.4672 0.035 Uiso 1 1 calc R U
H9CB H 0.4560 -0.0520 -0.4610 0.035 Uiso 1 1 calc R U
C6C C 0.52653(8) -0.11066(11) -0.30097(13) 0.0308(3) Uani 1 1 d . .
H6CA H 0.5828 -0.0916 -0.3090 0.037 Uiso 1 1 calc R U
C7C C 0.44844(9) -0.24332(10) -0.22689(12) 0.0286(3) Uani 1 1 d . .
H7CA H 0.4537 -0.3105 -0.1865 0.034 Uiso 1 1 calc R U
C4C C 0.49911(9) -0.02876(11) -0.22998(12) 0.0296(3) Uani 1 1 d . .
H4CA H 0.4947 0.0381 -0.2690 0.036 Uiso 1 1 calc R U
H4CB H 0.5421 -0.0230 -0.1530 0.036 Uiso 1 1 calc R U
C10C C 0.53419(9) -0.21444(11) -0.24040(13) 0.0324(3) Uani 1 1 d . .
H10C H 0.5519 -0.2671 -0.2864 0.039 Uiso 1 1 calc R U
H10D H 0.5777 -0.2107 -0.1637 0.039 Uiso 1 1 calc R U
H9A H 0.0669(18) -0.394(2) -1.009(3) 0.103(9) Uiso 1 1 d . .
H9B H 0.1708(16) 0.201(2) 0.199(2) 0.083(7) Uiso 1 1 d . .

loop_
_atom_site_aniso_label
_atom_site_aniso_U_11
_atom_site_aniso_U_22
_atom_site_aniso_U_33
_atom_site_aniso_U_23
_atom_site_aniso_U_13
_atom_site_aniso_U_12
C1A 0.0300(7) 0.0323(7) 0.0289(7) -0.0016(6) 0.0110(6) 0.0014(6)
C2A 0.0299(7) 0.0351(8) 0.0296(7) -0.0024(6) 0.0111(6) 0.0023(6)
C3A 0.0251(7) 0.0413(8) 0.0266(7) -0.0025(6) 0.0092(6) 0.0037(6)
C4A 0.0259(7) 0.0415(8) 0.0289(7) -0.0002(6) 0.0089(6) 0.0035(6)
C5A 0.0239(7) 0.0464(9) 0.0338(8) -0.0068(7) 0.0102(6) 0.0005(6)
C6A 0.0254(7) 0.0584(10) 0.0273(7) -0.0012(7) 0.0089(6) 0.0031(7)
C7A 0.0370(8) 0.0498(10) 0.0329(8) 0.0085(7) 0.0096(6) 0.0038(7)
C8A 0.0369(8) 0.0423(9) 0.0348(8) 0.0003(7) 0.0114(7) 0.0004(7)
O9A 0.0404(6) 0.0493(7) 0.0424(6) -0.0112(5) 0.0054(5) -0.0032(5)
C10A 0.0278(7) 0.0736(12) 0.0295(8) -0.0016(8) 0.0109(6) 0.0023(8)
N11A 0.0240(6) 0.0854(12) 0.0307(7) -0.0149(7) 0.0084(5) 0.0020(7)
C12A 0.0294(8) 0.1008(16) 0.0285(8) -0.0178(9) 0.0093(6) 0.0021(9)
C1B 0.0266(6) 0.0260(7) 0.0272(6) -0.0012(5) 0.0072(5) -0.0006(5)
C2B 0.0259(6) 0.0293(7) 0.0271(7) -0.0029(6) 0.0061(5) -0.0005(5)
C3B 0.0222(6) 0.0292(7) 0.0250(6) -0.0066(5) 0.0042(5) -0.0003(5)
C4B 0.0291(7) 0.0268(7) 0.0306(7) -0.0028(6) 0.0075(6) -0.0013(5)
C5B 0.0262(7) 0.0363(8) 0.0273(7) -0.0043(6) 0.0092(5) -0.0030(6)
C6B 0.0233(6) 0.0328(7) 0.0278(7) -0.0065(6) 0.0053(5) 0.0001(5)
C7B 0.0330(7) 0.0260(7) 0.0325(7) -0.0027(6) 0.0093(6) 0.0001(6)
C8B 0.0302(7) 0.0319(7) 0.0281(7) -0.0028(6) 0.0110(6) -0.0015(6)
O9B 0.0538(7) 0.0396(6) 0.0459(6) -0.0005(5) 0.0312(6) -0.0033(5)
C10B 0.0247(7) 0.0358(8) 0.0311(7) -0.0077(6) 0.0039(6) 0.0010(6)
N11B 0.0243(6) 0.0499(8) 0.0292(6) -0.0091(6) 0.0064(5) 0.0014(5)
C12B 0.0280(7) 0.0690(12) 0.0309(8) -0.0182(8) 0.0053(6) 0.0070(7)
C1C 0.0258(6) 0.0239(7) 0.0252(6) -0.0026(5) 0.0089(5) 0.0000(5)
C2C 0.0257(6) 0.0260(7) 0.0252(6) 0.0004(5) 0.0081(5) 0.0014(5)
C8C 0.0291(7) 0.0244(7) 0.0284(7) -0.0040(5) 0.0121(6) -0.0029(5)
C3C 0.0323(7) 0.0270(7) 0.0233(6) -0.0001(5) 0.0094(5) 0.0017(6)
C5C 0.0254(6) 0.0281(7) 0.0233(6) -0.0017(5) 0.0087(5) -0.0012(5)
C9C 0.0321(7) 0.0307(7) 0.0299(7) -0.0022(6) 0.0161(6) -0.0032(6)
C6C 0.0232(6) 0.0341(8) 0.0380(8) -0.0073(6) 0.0137(6) -0.0039(6)
C7C 0.0350(7) 0.0235(6) 0.0273(7) 0.0011(5) 0.0098(6) 0.0034(6)
C4C 0.0272(7) 0.0283(7) 0.0339(7) -0.0058(6) 0.0102(6) -0.0040(5)
C10C 0.0272(7) 0.0346(8) 0.0332(7) -0.0080(6) 0.0063(6) 0.0054(6)

loop_
_atom_type_symbol
_atom_type_description
_atom_type_scat_dispersion_real
_atom_type_scat_dispersion_imag
_atom_type_scat_source
C C 0.0181 0.0091 'International Tables Vol C Tables 4.2.6.8 and 6.1.1.4'
H H 0.0000 0.0000 'International Tables Vol C Tables 4.2.6.8 and 6.1.1.4'
N N 0.0311 0.0180 'International Tables Vol C Tables 4.2.6.8 and 6.1.1.4'
O O 0.0492 0.0322 'International Tables Vol C Tables 4.2.6.8 and 6.1.1.4'

loop_
_geom_angle_atom_site_label_1
_geom_angle_atom_site_label_2
_geom_angle_atom_site_label_3
_geom_angle
_geom_angle_site_symmetry_3
C2A C1A C5C 177.36(15) .
C1A C2A C3A 174.64(15) .
C4A C3A C8A 120.10(13) .
C4A C3A C2A 119.92(13) .
C8A C3A C2A 119.91(14) .
C3A C4A C5A 120.21(14) .
O9A C5A C4A 118.80(14) .
O9A C5A C6A 121.30(14) .
C4A C5A C6A 119.90(15) .
C7A C6A C5A 118.72(14) .
C7A C6A C10A 120.58(16) .
C5A C6A C10A 120.70(16) .
C8A C7A C6A 121.81(15) .
C7A C8A C3A 119.24(15) .
N11A C10A C6A 121.89(17) .
C10A N11A C12A 118.75(17) .
N11A C12A C12B 109.50(14) 3_554
C2B C1B C1C 174.99(14) .
C1B C2B C3B 177.66(14) .
C4B C3B C8B 119.61(13) .
C4B C3B C2B 119.58(13) .
C8B C3B C2B 120.79(13) .
C5B C4B C3B 120.49(13) .
O9B C5B C4B 118.77(13) .
O9B C5B C6B 121.17(13) .
C4B C5B C6B 120.07(13) .
C7B C6B C5B 118.56(13) .
C7B C6B C10B 121.00(13) .
C5B C6B C10B 120.43(13) .
C8B C7B C6B 121.54(13) .
C7B C8B C3B 119.72(13) .
N11B C10B C6B 120.63(14) .
C10B N11B C12B 120.04(15) .
N11B C12B C12A 108.91(15) 3_554
C1B C1C C4C 112.23(11) .
C1B C1C C3C 109.80(11) .
C4C C1C C3C 108.65(11) .
C1B C1C C2C 108.00(10) .
C4C C1C C2C 108.96(11) .
C3C C1C C2C 109.17(11) .
C5C C2C C1C 110.47(10) .
C7C C8C C5C 109.62(11) .
C7C C3C C1C 109.90(11) .
C1A C5C C2C 109.79(11) .
C1A C5C C8C 109.44(11) .
C2C C5C C8C 109.26(10) .
C1A C5C C9C 110.60(11) .
C2C C5C C9C 108.51(11) .
C8C C5C C9C 109.22(11) .
C6C C9C C5C 109.53(11) .
C10C C6C C4C 110.02(12) .
C10C C6C C9C 109.22(11) .
C4C C6C C9C 109.85(11) .
C10C C7C C3C 109.69(11) .
C10C C7C C8C 109.36(11) .
C3C C7C C8C 110.11(11) .
C6C C4C C1C 109.57(11) .
C7C C10C C6C 109.34(11) .

loop_
_geom_bond_atom_site_label_1
_geom_bond_atom_site_label_2
_geom_bond_distance
_geom_bond_site_symmetry_2
C1A C2A 1.202(2) .
C1A C5C 1.4713(18) .
C2A C3A 1.4386(19) .
C3A C4A 1.390(2) .
C3A C8A 1.397(2) .
C4A C5A 1.395(2) .
C5A O9A 1.346(2) .
C5A C6A 1.408(2) .
C6A C7A 1.386(2) .
C6A C10A 1.463(2) .
C7A C8A 1.383(2) .
C10A N11A 1.268(2) .
N11A C12A 1.460(2) .
C12A C12B 1.526(2) 3_554
C1B C2B 1.1995(19) .
C1B C1C 1.4681(18) .
C2B C3B 1.4356(19) .
C3B C4B 1.3940(19) .
C3B C8B 1.401(2) .
C4B C5B 1.389(2) .
C5B O9B 1.3470(17) .
C5B C6B 1.408(2) .
C6B C7B 1.398(2) .
C6B C10B 1.4588(19) .
C7B C8B 1.376(2) .
C10B N11B 1.277(2) .
N11B C12B 1.4579(19) .
C12B C12A 1.526(2) 3_554
C1C C4C 1.5406(18) .
C1C C3C 1.5424(18) .
C1C C2C 1.5448(17) .
C2C C5C 1.5398(18) .
C8C C7C 1.5316(18) .
C8C C5C 1.5410(19) .
C3C C7C 1.5304(18) .
C5C C9C 1.5484(18) .
C9C C6C 1.5335(19) .
C6C C10C 1.535(2) .
C6C C4C 1.5348(19) .
C7C C10C 1.528(2) .

loop_
_geom_torsion_atom_site_label_1
_geom_torsion_atom_site_label_2
_geom_torsion_atom_site_label_3
_geom_torsion_atom_site_label_4
_geom_torsion
_geom_torsion_site_symmetry_4
C8A C3A C4A C5A 1.9(2) .
C2A C3A C4A C5A -175.14(13) .
C3A C4A C5A O9A 178.13(13) .
C3A C4A C5A C6A -1.2(2) .
O9A C5A C6A C7A -179.47(14) .
C4A C5A C6A C7A -0.2(2) .
O9A C5A C6A C10A 0.2(2) .
C4A C5A C6A C10A 179.44(13) .
C5A C6A C7A C8A 0.9(2) .
C10A C6A C7A C8A -178.74(14) .
C6A C7A C8A C3A -0.2(2) .
C4A C3A C8A C7A -1.2(2) .
C2A C3A C8A C7A 175.84(13) .
C7A C6A C10A N11A 177.58(15) .
C5A C6A C10A N11A -2.0(2) .
C6A C10A N11A C12A 178.94(13) .
C10A N11A C12A C12B -119.33(18) 3_554
C8B C3B C4B C5B 0.1(2) .
C2B C3B C4B C5B -178.36(12) .
C3B C4B C5B O9B -179.67(12) .
C3B C4B C5B C6B 0.3(2) .
O9B C5B C6B C7B 179.87(13) .
C4B C5B C6B C7B -0.1(2) .
O9B C5B C6B C10B -1.2(2) .
C4B C5B C6B C10B 178.78(12) .
C5B C6B C7B C8B -0.5(2) .
C10B C6B C7B C8B -179.43(13) .
C6B C7B C8B C3B 1.0(2) .
C4B C3B C8B C7B -0.8(2) .
C2B C3B C8B C7B 177.71(12) .
C7B C6B C10B N11B -179.28(13) .
C5B C6B C10B N11B 1.9(2) .
C6B C10B N11B C12B -178.65(12) .
C10B N11B C12B C12A 129.64(15) 3_554
C1B C1C C2C C5C -178.03(11) .
C4C C1C C2C C5C 59.82(14) .
C3C C1C C2C C5C -58.69(14) .
C1B C1C C3C C7C 176.86(11) .
C4C C1C C3C C7C -60.06(14) .
C2C C1C C3C C7C 58.65(14) .
C1C C2C C5C C1A 179.14(11) .
C1C C2C C5C C8C 59.11(14) .
C1C C2C C5C C9C -59.88(14) .
C7C C8C C5C C1A -179.55(11) .
C7C C8C C5C C2C -59.30(14) .
C7C C8C C5C C9C 59.24(13) .
C1A C5C C9C C6C -179.66(11) .
C2C C5C C9C C6C 59.85(14) .
C8C C5C C9C C6C -59.16(14) .
C5C C9C C6C C10C 60.08(14) .
C5C C9C C6C C4C -60.67(15) .
C1C C3C C7C C10C 60.47(14) .
C1C C3C C7C C8C -59.92(14) .
C5C C8C C7C C10C -60.47(14) .
C5C C8C C7C C3C 60.13(14) .
C10C C6C C4C C1C -59.89(14) .
C9C C6C C4C C1C 60.37(15) .
C1B C1C C4C C6C -178.83(11) .
C3C C1C C4C C6C 59.57(14) .
C2C C1C C4C C6C -59.27(14) .
C3C C7C C10C C6C -59.62(14) .
C8C C7C C10C C6C 61.24(14) .
C4C C6C C10C C7C 59.53(14) .
C9C C6C C10C C7C -61.12(14) .
